data_7050898
loop_
_publ_author_name
'Chick Wilson'

_publ_section_title
;
Interesting proton behaviour in molecular
structures.  Variable temperature neutron diffraction and ab initio
study of acetylsalicylic acid: characterising librational motions and
comparing protons in different hydrogen bonding potentials
;
_journal_name_full 'New Journal of Chemistry'
_journal_paper_doi 10.1039/b203775k
_journal_year 2002
_chemical_formula_sum 'C9 H8 O4'
_chemical_formula_weight 180.16
_chemical_name_common Aspirin
_space_group_IT_number 14
_symmetry_cell_setting monoclinic
_symmetry_space_group_name_Hall '-P 2ybc'
_symmetry_space_group_name_H-M 'P 1 21/c 1'
_cell_angle_alpha 90.00
_cell_angle_beta 95.82(2)
_cell_angle_gamma 90.00
_cell_formula_units_Z 4
_cell_length_a 11.273(3)
_cell_length_b 6.5550(10)
_cell_length_c 11.271(3)
_cell_measurement_temperature 140(1)
_cell_volume 828.6(3)
_diffrn_ambient_temperature 140(1)
_exptl_crystal_density_diffrn 1.443
_cod_depositor_comments
;
The following automatic conversions were performed:
'_symmetry_cell_setting' value 'Monoclinic' changed to 'monoclinic'
according to '/home/saulius/struct/CIF-dictionaries/cif_core.dic'
dictionary named 'cif_core.dic' version 2.4.1 from 2010-06-29.

Automatic conversion script
Id: cif_fix_enum 1527 2010-12-29 10:47:43Z saulius 
;
_cod_original_sg_symbol_H-M 'P 21/c'
_cod_database_code 7050898

loop_
_symmetry_equiv_pos_as_xyz
'x, y, z'
'-x, y+1/2, -z+1/2'
'-x, -y, -z'
'x, -y-1/2, z-1/2'

loop_
_atom_site_label
_atom_site_type_symbol
_atom_site_fract_x
_atom_site_fract_y
_atom_site_fract_z
_atom_site_U_iso_or_equiv
_atom_site_adp_type
_atom_site_occupancy
_atom_site_calc_flag
_atom_site_refinement_flags
_atom_site_disorder_assembly
_atom_site_disorder_group
C1 C 0.1538(3) 0.5615(6) 0.0669(3) 0.0124(6) Uani 1 d . . .
C2 C 0.2472(3) 0.4830(5) 0.0077(3) 0.0123(6) Uani 1 d . . .
C3 C 0.3001(4) 0.2986(6) 0.0403(4) 0.0181(7) Uani 1 d . . .
C4 C 0.2607(4) 0.1873(6) 0.1344(4) 0.0199(8) Uani 1 d . . .
C5 C 0.1692(4) 0.2619(6) 0.1948(4) 0.0169(7) Uani 1 d . . .
C6 C 0.1154(3) 0.4470(6) 0.1610(4) 0.0142(6) Uani 1 d . . .
C7 C 0.0902(3) 0.7555(6) 0.0373(3) 0.0130(6) Uani 1 d . . .
C8 C 0.3670(3) 0.7371(6) -0.0636(3) 0.0151(6) Uani 1 d . . .
C9 C 0.3986(4) 0.8397(8) -0.1732(4) 0.0232(8) Uani 1 d . . .
O1 O 0.1225(4) 0.8587(7) -0.0531(4) 0.0183(8) Uani 1 d . . .
O2 O 0.0101(4) 0.8133(7) 0.0955(4) 0.0194(9) Uani 1 d . . .
O3 O 0.2878(4) 0.5826(6) -0.0894(4) 0.0140(7) Uani 1 d . . .
O4 O 0.4042(5) 0.7813(8) 0.0372(4) 0.0234(10) Uani 1 d . . .
H1 H 0.3728(10) 0.2423(16) -0.0081(11) 0.039(2) Uani 1 d . . .
H2 H 0.3022(11) 0.0440(15) 0.1611(11) 0.039(2) Uani 1 d . . .
H3 H 0.1387(10) 0.1777(16) 0.2711(10) 0.035(2) Uani 1 d . . .
H4 H 0.0417(8) 0.5045(15) 0.2069(9) 0.0293(18) Uani 1 d . . .
H5 H 0.4621(13) 0.959(2) -0.1507(13) 0.055(4) Uani 1 d . . .
H6 H 0.3195(15) 0.891(4) -0.2244(18) 0.089(8) Uani 1 d . . .
H7 H 0.435(2) 0.733(2) -0.2327(17) 0.083(7) Uani 1 d . . .
H8 H 0.0717(9) 0.9844(14) -0.0659(8) 0.0282(17) Uani 1 d . . .

loop_
_atom_site_aniso_label
_atom_site_aniso_U_11
_atom_site_aniso_U_22
_atom_site_aniso_U_33
_atom_site_aniso_U_23
_atom_site_aniso_U_13
_atom_site_aniso_U_12
C1 0.0125(14) 0.0109(12) 0.0138(15) 0.0014(11) 0.0004(12) 0.0012(11)
C2 0.0115(14) 0.0113(13) 0.0143(14) -0.0016(11) 0.0017(12) 0.0017(10)
C3 0.0175(17) 0.0143(14) 0.0228(18) -0.0003(14) 0.0042(14) 0.0043(12)
C4 0.0202(18) 0.0130(15) 0.026(2) 0.0009(13) 0.0027(16) 0.0027(13)
C5 0.0162(16) 0.0177(15) 0.0167(16) 0.0053(13) 0.0001(12) -0.0008(13)
C6 0.0138(15) 0.0124(13) 0.0167(16) 0.0011(12) 0.0026(13) 0.0019(12)
C7 0.0140(14) 0.0136(14) 0.0119(14) 0.0001(12) 0.0043(11) 0.0006(12)
C8 0.0135(14) 0.0181(14) 0.0139(14) -0.0006(13) 0.0025(11) -0.0018(12)
C9 0.0191(18) 0.032(2) 0.0181(18) 0.0046(16) 0.0007(14) -0.0059(16)
O1 0.0174(19) 0.0168(17) 0.022(2) 0.0069(15) 0.0071(16) 0.0060(14)
O2 0.021(2) 0.0195(18) 0.0197(19) 0.0049(15) 0.0091(17) 0.0092(16)
O3 0.0151(18) 0.0151(16) 0.0119(17) -0.0018(13) 0.0020(14) -0.0013(13)
O4 0.027(2) 0.028(2) 0.0156(18) -0.0018(17) 0.0022(16) -0.0109(18)
H1 0.038(5) 0.031(4) 0.053(6) 0.005(4) 0.027(5) 0.013(4)
H2 0.044(6) 0.022(4) 0.051(6) 0.009(4) 0.007(5) 0.013(4)
H3 0.040(5) 0.030(4) 0.036(5) 0.011(4) 0.012(4) 0.002(4)
H4 0.024(4) 0.034(4) 0.032(4) 0.005(3) 0.012(3) 0.007(3)
H5 0.061(8) 0.052(7) 0.050(7) 0.010(6) 0.001(6) -0.040(6)
H6 0.046(8) 0.141(19) 0.075(11) 0.071(13) -0.018(7) -0.010(10)
H7 0.147(19) 0.045(7) 0.070(10) -0.011(7) 0.074(12) -0.014(9)
H8 0.035(4) 0.025(4) 0.026(4) 0.007(3) 0.006(3) 0.011(3)

loop_
_geom_bond_atom_site_label_1
_geom_bond_atom_site_label_2
_geom_bond_distance
_geom_bond_site_symmetry_2
_geom_bond_publ_flag
C1 C2 1.400(5) . ?
C1 C6 1.403(5) . ?
C1 C7 1.481(5) . ?
C2 C3 1.381(5) . ?
C2 O3 1.391(6) . ?
C3 C4 1.396(6) . ?
C3 H1 1.093(10) . ?
C4 C5 1.382(6) . ?
C4 H2 1.078(10) . ?
C5 C6 1.392(6) . ?
C5 H3 1.106(10) . ?
C6 H4 1.090(9) . ?
C7 O2 1.228(5) . ?
C7 O1 1.305(6) . ?
C8 O4 1.206(6) . ?
C8 O3 1.362(6) . ?
C8 C9 1.482(6) . ?
C9 H5 1.074(12) . ?
C9 H6 1.067(16) . ?
C9 H7 1.080(16) . ?
O1 H8 1.006(10) . ?

loop_
_cod_related_entry_id
_cod_related_entry_database
_cod_related_entry_code
1 ChemSpider 2157
